data_4034195
loop_
_publ_author_name
'Bandaru, Siva Sankar Murthy'
'Bhilare, Shatrughn'
'Cardozo, Jesvita'
'Chrysochos, Nicolas'
'Schulzke, Carola'
'Sanghvi, Yogesh S.'
'Gunturu, Krishna Chaitanya'
'Kapdi, Anant R.'

_publ_section_title
;
 Pd/PTABS: Low-Temperature Thioetherification of Chloro(hetero)arenes.
;
_journal_issue 14
_journal_name_full 'The Journal of organic chemistry'
_journal_page_first 8921
_journal_page_last 8940
_journal_paper_doi 10.1021/acs.joc.9b00840
_journal_volume 84
_journal_year 2019
_chemical_formula_moiety 'C11 H8 N4 S'
_chemical_formula_sum 'C11 H8 N4 S'
_chemical_formula_weight 228.27
_space_group_crystal_system monoclinic
_space_group_IT_number 14
_space_group_name_Hall '-P 2ybc'
_space_group_name_H-M_alt 'P 1 21/c 1'
_atom_sites_solution_hydrogens mixed
_audit_creation_method SHELXL-2014/7
_cell_angle_alpha 90
_cell_angle_beta 93.19(3)
_cell_angle_gamma 90
_cell_formula_units_Z 4
_cell_length_a 11.113(2)
_cell_length_b 7.1958(14)
_cell_length_c 12.597(3)
_cell_measurement_reflns_used 11247
_cell_measurement_temperature 170(2)
_cell_measurement_theta_max 58.9
_cell_measurement_theta_min 6.5
_cell_volume 1005.8(4)
_computing_cell_refinement 'X-Area by STOE & Cie GmbH 2010'
_computing_data_collection 'X-Area by STOE & Cie GmbH 2010'
_computing_data_reduction 'X-Area by STOE & Cie GmbH 2010'
_computing_molecular_graphics 'XP Version 5.1 by Bruker AXS 1998'
_computing_publication_material 'CIFTAB (Sheldrick, 2014)'
_computing_structure_refinement 'SHELXL-2014/7 (Sheldrick, 2014)'
_computing_structure_solution 'SHELXT-2016/3(Sheldrick, 2015)'
_diffrn_ambient_temperature 170(2)
_diffrn_detector_area_resol_mean 6.67
_diffrn_measured_fraction_theta_full 0.995
_diffrn_measured_fraction_theta_max 0.994
_diffrn_measurement_device_type 'STOE IPDS2T'
_diffrn_measurement_method \w
_diffrn_radiation_type MoK\a
_diffrn_radiation_wavelength 0.71073
_diffrn_reflns_av_R_equivalents 0.0393
_diffrn_reflns_av_unetI/netI 0.0212
_diffrn_reflns_Laue_measured_fraction_full 0.995
_diffrn_reflns_Laue_measured_fraction_max 0.994
_diffrn_reflns_limit_h_max 13
_diffrn_reflns_limit_h_min -15
_diffrn_reflns_limit_k_max 9
_diffrn_reflns_limit_k_min -9
_diffrn_reflns_limit_l_max 16
_diffrn_reflns_limit_l_min -17
_diffrn_reflns_number 10884
_diffrn_reflns_point_group_measured_fraction_full 0.995
_diffrn_reflns_point_group_measured_fraction_max 0.994
_diffrn_reflns_theta_full 25.242
_diffrn_reflns_theta_max 29.422
_diffrn_reflns_theta_min 3.262
_diffrn_source 'fine-focus sealed tube'
_exptl_absorpt_coefficient_mu 0.295
_exptl_absorpt_correction_T_max 0.9936
_exptl_absorpt_correction_T_min 0.8383
_exptl_absorpt_correction_type numerical
_exptl_absorpt_process_details 'face indexed'
_exptl_crystal_colour colourless
_exptl_crystal_density_diffrn 1.507
_exptl_crystal_description block
_exptl_crystal_F_000 472
_exptl_crystal_size_max 0.465
_exptl_crystal_size_mid 0.192
_exptl_crystal_size_min 0.145
_refine_diff_density_max 0.444
_refine_diff_density_min -0.251
_refine_diff_density_rms 0.051
_refine_ls_extinction_method none
_refine_ls_goodness_of_fit_ref 1.036
_refine_ls_hydrogen_treatment mixed
_refine_ls_matrix_type full
_refine_ls_number_parameters 149
_refine_ls_number_reflns 2766
_refine_ls_number_restraints 0
_refine_ls_restrained_S_all 1.036
_refine_ls_R_factor_all 0.0354
_refine_ls_R_factor_gt 0.0316
_refine_ls_shift/su_max 0.001
_refine_ls_shift/su_mean 0.000
_refine_ls_structure_factor_coef Fsqd
_refine_ls_weighting_details 'w=1/[\s^2^(Fo^2^)+(0.0496P)^2^+0.3264P] where P=(Fo^2^+2Fc^2^)/3'
_refine_ls_weighting_scheme calc
_refine_ls_wR_factor_gt 0.0859
_refine_ls_wR_factor_ref 0.0884
_reflns_Friedel_coverage 0.000
_reflns_number_gt 2480
_reflns_number_total 2766
_reflns_threshold_expression 'I > 2\s(I)'
_cod_data_source_file jo9b00840_si_003.cif
_cod_data_source_block SIV-01-361
_cod_original_cell_volume 1005.8(3)
_cod_original_sg_symbol_H-M 'P 21/c'
_cod_database_code 4034195
_shelx_shelxl_version_number 2014/7
_shelx_space_group_comment
;
The symmetry employed for this shelxl refinement is uniquely defined
by the following loop, which should always be used as a source of
symmetry information in preference to the above space-group names.
They are only intended as comments.
;
_shelx_estimated_absorpt_t_min 0.875
_shelx_estimated_absorpt_t_max 0.958
_exptl_absorpt_special_details
;
programs X-Red32 and X-Shape by STOE & Cie GmbH 2010
;

loop_
_space_group_symop_operation_xyz
'x, y, z'
'-x, y+1/2, -z+1/2'
'-x, -y, -z'
'x, -y-1/2, z-1/2'

loop_
_atom_site_label
_atom_site_type_symbol
_atom_site_fract_x
_atom_site_fract_y
_atom_site_fract_z
_atom_site_U_iso_or_equiv
_atom_site_adp_type
_atom_site_occupancy
_atom_site_site_symmetry_order
_atom_site_calc_flag
_atom_site_refinement_flags_posn
_atom_site_refinement_flags_adp
S1 S 0.73460(3) 0.28069(4) 0.54868(2) 0.02466(10) Uani 1 1 d . .
N1 N 0.75956(8) 0.56052(13) 0.40840(8) 0.02125(19) Uani 1 1 d . .
N2 N 0.88909(9) 0.82636(14) 0.43543(8) 0.02166(19) Uani 1 1 d . .
N3 N 0.93167(9) 0.54510(14) 0.66811(7) 0.02186(19) Uani 1 1 d . .
N4 N 1.00038(8) 0.81730(14) 0.60742(8) 0.02088(19) Uani 1 1 d . .
C1 C 0.79446(9) 0.48851(15) 0.50263(8) 0.01785(19) Uani 1 1 d . .
C2 C 0.88006(9) 0.58187(14) 0.56793(8) 0.01733(19) Uani 1 1 d . .
C3 C 0.92219(9) 0.75026(14) 0.52938(9) 0.0180(2) Uani 1 1 d . .
C4 C 0.80793(10) 0.72262(16) 0.38046(9) 0.0230(2) Uani 1 1 d . .
H4 H 0.7810 0.7698 0.3128 0.028 Uiso 1 1 calc R U
C5 C 1.00238(10) 0.68891(16) 0.68721(9) 0.0228(2) Uani 1 1 d . .
H5 H 1.0509 0.7024 0.7512 0.027 Uiso 1 1 calc R U
C6 C 0.62028(10) 0.22416(15) 0.45022(9) 0.0205(2) Uani 1 1 d . .
C7 C 0.64922(11) 0.14603(17) 0.35419(9) 0.0250(2) Uani 1 1 d . .
H7 H 0.7310 0.1374 0.3364 0.030 Uiso 1 1 calc R U
C8 C 0.55795(12) 0.08063(17) 0.28446(10) 0.0288(3) Uani 1 1 d . .
H8 H 0.5773 0.0279 0.2184 0.035 Uiso 1 1 calc R U
C9 C 0.43890(12) 0.09166(17) 0.31051(10) 0.0296(3) Uani 1 1 d . .
H9 H 0.3768 0.0441 0.2633 0.035 Uiso 1 1 calc R U
C10 C 0.41068(11) 0.17234(18) 0.40577(11) 0.0284(3) Uani 1 1 d . .
H10 H 0.3288 0.1813 0.4232 0.034 Uiso 1 1 calc R U
C11 C 0.50072(11) 0.24025(16) 0.47601(10) 0.0239(2) Uani 1 1 d . .
H11 H 0.4809 0.2970 0.5409 0.029 Uiso 1 1 calc R U
H4N H 1.0395(15) 0.925(2) 0.6070(14) 0.034(4) Uiso 1 1 d . .

loop_
_atom_site_aniso_label
_atom_site_aniso_U_11
_atom_site_aniso_U_22
_atom_site_aniso_U_33
_atom_site_aniso_U_23
_atom_site_aniso_U_13
_atom_site_aniso_U_12
S1 0.02776(15) 0.02222(15) 0.02329(15) 0.00485(10) -0.00490(10) -0.00998(10)
N1 0.0214(4) 0.0205(4) 0.0215(4) 0.0012(3) -0.0023(3) -0.0038(3)
N2 0.0223(4) 0.0188(4) 0.0236(4) 0.0021(3) -0.0014(3) -0.0038(3)
N3 0.0236(4) 0.0208(4) 0.0207(4) 0.0011(3) -0.0029(3) -0.0021(3)
N4 0.0206(4) 0.0185(4) 0.0232(5) -0.0006(3) -0.0021(3) -0.0043(3)
C1 0.0171(4) 0.0164(4) 0.0201(5) -0.0008(4) 0.0015(3) -0.0016(3)
C2 0.0170(4) 0.0158(4) 0.0192(5) 0.0000(4) 0.0004(3) -0.0005(3)
C3 0.0166(4) 0.0163(4) 0.0211(5) -0.0011(4) 0.0010(4) -0.0011(3)
C4 0.0246(5) 0.0222(5) 0.0217(5) 0.0035(4) -0.0034(4) -0.0040(4)
C5 0.0238(5) 0.0222(5) 0.0218(5) -0.0009(4) -0.0032(4) -0.0023(4)
C6 0.0219(5) 0.0169(5) 0.0224(5) 0.0008(4) -0.0014(4) -0.0048(4)
C7 0.0253(5) 0.0240(5) 0.0261(5) -0.0014(4) 0.0035(4) -0.0020(4)
C8 0.0391(6) 0.0241(5) 0.0226(5) -0.0022(4) -0.0019(5) -0.0022(5)
C9 0.0317(6) 0.0222(5) 0.0332(6) 0.0028(5) -0.0129(5) -0.0027(4)
C10 0.0207(5) 0.0245(5) 0.0395(7) 0.0017(5) -0.0033(4) 0.0001(4)
C11 0.0241(5) 0.0204(5) 0.0272(6) -0.0013(4) 0.0021(4) -0.0014(4)

loop_
_atom_type_symbol
_atom_type_description
_atom_type_scat_dispersion_real
_atom_type_scat_dispersion_imag
_atom_type_scat_source
C C 0.0033 0.0016 'International Tables Vol C Tables 4.2.6.8 and 6.1.1.4'
H H 0.0000 0.0000 'International Tables Vol C Tables 4.2.6.8 and 6.1.1.4'
N N 0.0061 0.0033 'International Tables Vol C Tables 4.2.6.8 and 6.1.1.4'
S S 0.1246 0.1234 'International Tables Vol C Tables 4.2.6.8 and 6.1.1.4'

loop_
_geom_angle_atom_site_label_1
_geom_angle_atom_site_label_2
_geom_angle_atom_site_label_3
_geom_angle
C1 S1 C6 103.60(5)
C1 N1 C4 118.12(10)
C4 N2 C3 112.02(10)
C5 N3 C2 103.30(9)
C3 N4 C5 105.98(9)
C3 N4 H4N 126.6(11)
C5 N4 H4N 127.4(11)
N1 C1 C2 119.55(10)
N1 C1 S1 122.04(8)
C2 C1 S1 118.41(8)
N3 C2 C1 132.91(10)
N3 C2 C3 110.71(9)
C1 C2 C3 116.34(10)
N2 C3 N4 128.78(10)
N2 C3 C2 125.62(10)
N4 C3 C2 105.59(9)
N2 C4 N1 128.34(11)
N2 C4 H4 115.8
N1 C4 H4 115.8
N3 C5 N4 114.42(10)
N3 C5 H5 122.8
N4 C5 H5 122.8
C7 C6 C11 120.55(11)
C7 C6 S1 120.73(9)
C11 C6 S1 118.32(9)
C8 C7 C6 119.52(11)
C8 C7 H7 120.2
C6 C7 H7 120.2
C9 C8 C7 120.39(11)
C9 C8 H8 119.8
C7 C8 H8 119.8
C8 C9 C10 119.70(11)
C8 C9 H9 120.1
C10 C9 H9 120.1
C9 C10 C11 120.69(11)
C9 C10 H10 119.7
C11 C10 H10 119.7
C10 C11 C6 119.11(11)
C10 C11 H11 120.4
C6 C11 H11 120.4

loop_
_geom_bond_atom_site_label_1
_geom_bond_atom_site_label_2
_geom_bond_distance
S1 C1 1.7488(11)
S1 C6 1.7728(12)
N1 C1 1.3329(14)
N1 C4 1.3396(15)
N2 C4 1.3345(14)
N2 C3 1.3370(14)
N3 C5 1.3135(15)
N3 C2 1.3823(14)
N4 C3 1.3635(14)
N4 C5 1.3644(15)
N4 H4N 0.890(18)
C1 C2 1.3950(14)
C2 C3 1.3960(14)
C4 H4 0.9500
C5 H5 0.9500
C6 C7 1.3879(16)
C6 C11 1.3902(16)
C7 C8 1.3867(17)
C7 H7 0.9500
C8 C9 1.3830(19)
C8 H8 0.9500
C9 C10 1.3846(19)
C9 H9 0.9500
C10 C11 1.3873(17)
C10 H10 0.9500
C11 H11 0.9500
